data_2226469
loop_
_publ_author_name
'Arumugam, Natarajan'
'Abdul Rahim, Aisyah Saad'
'Wahab, Habibah A.'
'Goh, Jia Hao'
'Fun, Hoong-Kun'

_publ_section_title
;
 Ethyl
 1-(2-hydroxyethyl)-2-<i>p</i>-tolyl-1<i>H</i>-benzimidazole-5-carboxylate
;
_journal_coeditor_code HB5474
_journal_issue 7
_journal_name_full 'Acta Crystallographica Section E'
_journal_page_first o1590
_journal_page_last o1591
_journal_paper_doi 10.1107/S1600536810020799
_journal_volume 66
_journal_year 2010
_chemical_formula_iupac 'C19 H20 N2 O3'
_chemical_formula_moiety 'C19 H20 N2 O3'
_chemical_formula_sum 'C19 H20 N2 O3'
_chemical_formula_weight 324.37
_chemical_name_systematic
;
Ethyl 1-(2-hydroxyethyl)-2-<i>p</i>-tolyl-1<i>H</i>-benzimidazole-5-carboxylate
;
_space_group_IT_number 2
_symmetry_cell_setting triclinic
_symmetry_space_group_name_Hall '-P 1'
_symmetry_space_group_name_H-M 'P -1'
_atom_sites_solution_hydrogens geom
_atom_sites_solution_primary direct
_atom_sites_solution_secondary difmap
_audit_creation_method SHELXL-97
_cell_angle_alpha 74.170(2)
_cell_angle_beta 74.360(2)
_cell_angle_gamma 76.721(2)
_cell_formula_units_Z 4
_cell_length_a 9.0400(9)
_cell_length_b 12.6806(13)
_cell_length_c 15.5504(17)
_cell_measurement_reflns_used 9690
_cell_measurement_temperature 100.00(10)
_cell_measurement_theta_max 33.81
_cell_measurement_theta_min 2.79
_cell_volume 1627.9(3)
_computing_cell_refinement 'SAINT (Bruker, 2009)'
_computing_data_collection 'APEX2 (Bruker, 2009)'
_computing_data_reduction 'SAINT (Bruker, 2009)'
_computing_molecular_graphics 'SHELXTL (Sheldrick, 2008)'
_computing_publication_material
;
SHELXTL (Sheldrick, 2008) and PLATON (Spek, 2009)
;
_computing_structure_refinement 'SHELXTL (Sheldrick, 2008)'
_computing_structure_solution 'SHELXTL (Sheldrick, 2008)'
_diffrn_ambient_temperature 100.00(10)
_diffrn_measured_fraction_theta_full 0.982
_diffrn_measured_fraction_theta_max 0.982
_diffrn_measurement_device_type
;
Bruker APEXII DUO CCD
;
_diffrn_measurement_method '\f and \w scans'
_diffrn_radiation_monochromator graphite
_diffrn_radiation_source 'fine-focus sealed tube'
_diffrn_radiation_type MoK\a
_diffrn_radiation_wavelength 0.71073
_diffrn_reflns_av_R_equivalents 0.0301
_diffrn_reflns_av_sigmaI/netI 0.0342
_diffrn_reflns_limit_h_max 13
_diffrn_reflns_limit_h_min -13
_diffrn_reflns_limit_k_max 18
_diffrn_reflns_limit_k_min -18
_diffrn_reflns_limit_l_max 22
_diffrn_reflns_limit_l_min -22
_diffrn_reflns_number 30776
_diffrn_reflns_theta_full 31.50
_diffrn_reflns_theta_max 31.50
_diffrn_reflns_theta_min 2.43
_diffrn_standards_number 0
_exptl_absorpt_coefficient_mu 0.090
_exptl_absorpt_correction_T_max 0.980
_exptl_absorpt_correction_T_min 0.964
_exptl_absorpt_correction_type multi-scan
_exptl_absorpt_process_details '(<i>SADABS</i>; Bruker, 2009)'
_exptl_crystal_colour colourless
_exptl_crystal_density_diffrn 1.324
_exptl_crystal_density_method 'not measured'
_exptl_crystal_description block
_exptl_crystal_F_000 688
_exptl_crystal_size_max 0.41
_exptl_crystal_size_mid 0.32
_exptl_crystal_size_min 0.23
_refine_diff_density_max 0.597
_refine_diff_density_min -0.646
_refine_ls_extinction_method none
_refine_ls_goodness_of_fit_ref 1.126
_refine_ls_hydrogen_treatment mixed
_refine_ls_matrix_type full
_refine_ls_number_parameters 445
_refine_ls_number_reflns 10646
_refine_ls_number_restraints 0
_refine_ls_restrained_S_all 1.126
_refine_ls_R_factor_all 0.0650
_refine_ls_R_factor_gt 0.0478
_refine_ls_shift/su_max 0.000
_refine_ls_shift/su_mean 0.000
_refine_ls_structure_factor_coef Fsqd
_refine_ls_weighting_details 'calc w=1/[\s^2^(Fo^2^)+(0.1301P)^2^+0.1152P] where P=(Fo^2^+2Fc^2^)/3'
_refine_ls_weighting_scheme calc
_refine_ls_wR_factor_gt 0.1492
_refine_ls_wR_factor_ref 0.1936
_reflns_number_gt 8773
_reflns_number_total 10646
_reflns_threshold_expression I>2\s(I)
_cod_data_source_file hb5474.cif
_cod_data_source_block I
_cod_database_code 2226469
_cod_database_fobs_code 2226469

loop_
_symmetry_equiv_pos_as_xyz
'x, y, z'
'-x, -y, -z'

loop_
_atom_site_type_symbol
_atom_site_label
_atom_site_fract_x
_atom_site_fract_y
_atom_site_fract_z
_atom_site_U_iso_or_equiv
_atom_site_adp_type
_atom_site_calc_flag
_atom_site_refinement_flags
_atom_site_occupancy
_atom_site_disorder_assembly
_atom_site_disorder_group
O O1A 0.07593(12) 0.34205(9) 0.46417(7) 0.0276(2) Uani d . 1 . .
O O2A 0.22621(11) 0.21688(8) 0.55131(7) 0.0214(2) Uani d . 1 . .
O O3A 0.96752(10) 0.50727(7) 0.18794(6) 0.01475(17) Uani d . 1 . .
N N1A 0.44922(12) 0.63318(8) 0.29752(7) 0.01358(19) Uani d . 1 . .
N N2A 0.68064(11) 0.55873(8) 0.33553(6) 0.01221(18) Uani d . 1 . .
C C1A 0.79520(14) 0.76316(10) 0.18103(8) 0.0153(2) Uani d . 1 . .
H H1AA 0.8706 0.6999 0.1772 0.018 Uiso calc R 1 . .
C C2A 0.83043(14) 0.86714(10) 0.13230(8) 0.0170(2) Uani d . 1 . .
H H2AA 0.9302 0.8723 0.0965 0.020 Uiso calc R 1 . .
C C3A 0.72088(14) 0.96366(10) 0.13554(8) 0.0164(2) Uani d . 1 . .
C C4A 0.57258(15) 0.95372(10) 0.19112(8) 0.0172(2) Uani d . 1 . .
H H4AA 0.4977 1.0172 0.1953 0.021 Uiso calc R 1 . .
C C5A 0.53556(14) 0.85052(10) 0.24015(8) 0.0161(2) Uani d . 1 . .
H H5AA 0.4360 0.8456 0.2763 0.019 Uiso calc R 1 . .
C C6A 0.64640(13) 0.75385(9) 0.23574(8) 0.0132(2) Uani d . 1 . .
C C7A 0.59444(13) 0.64791(9) 0.28754(7) 0.0127(2) Uani d . 1 . .
C C8A 0.43877(13) 0.52957(9) 0.35614(7) 0.0123(2) Uani d . 1 . .
C C9A 0.31274(13) 0.47294(9) 0.39126(8) 0.0139(2) Uani d . 1 . .
H H9AA 0.2176 0.5029 0.3748 0.017 Uiso calc R 1 . .
C C10A 0.33376(14) 0.37013(9) 0.45175(8) 0.0141(2) Uani d . 1 . .
C C11A 0.47717(14) 0.32492(10) 0.47744(8) 0.0148(2) Uani d . 1 . .
H H11A 0.4869 0.2567 0.5191 0.018 Uiso calc R 1 . .
C C12A 0.60436(14) 0.37979(9) 0.44210(8) 0.0141(2) Uani d . 1 . .
H H12A 0.6996 0.3498 0.4584 0.017 Uiso calc R 1 . .
C C13A 0.58203(13) 0.48226(9) 0.38085(7) 0.0122(2) Uani d . 1 . .
C C14A 0.19800(15) 0.31049(10) 0.48803(8) 0.0168(2) Uani d . 1 . .
C C15A 0.09808(16) 0.15392(11) 0.59046(10) 0.0240(3) Uani d . 1 . .
H H15A 0.1383 0.0784 0.6190 0.029 Uiso calc R 1 . .
H H15B 0.0522 0.1506 0.5418 0.029 Uiso calc R 1 . .
C C16A -0.02486(18) 0.20524(12) 0.66008(10) 0.0256(3) Uani d . 1 . .
H H16A -0.1042 0.1596 0.6867 0.038 Uiso calc R 1 . .
H H16B -0.0702 0.2780 0.6310 0.038 Uiso calc R 1 . .
H H16C 0.0209 0.2112 0.7072 0.038 Uiso calc R 1 . .
C C17A 0.84315(13) 0.53960(9) 0.34180(8) 0.0138(2) Uani d . 1 . .
H H17A 0.8501 0.5088 0.4052 0.017 Uiso calc R 1 . .
H H17B 0.8806 0.6101 0.3221 0.017 Uiso calc R 1 . .
C C18A 0.94678(13) 0.46049(10) 0.28325(8) 0.0145(2) Uani d . 1 . .
H H18A 1.0479 0.4387 0.2990 0.017 Uiso calc R 1 . .
H H18B 0.9011 0.3939 0.2975 0.017 Uiso calc R 1 . .
C C19A 0.75854(17) 1.07453(11) 0.07806(10) 0.0230(3) Uani d . 1 . .
H H19A 0.8692 1.0722 0.0635 0.035 Uiso calc R 1 . .
H H19B 0.7082 1.1312 0.1116 0.035 Uiso calc R 1 . .
H H19C 0.7223 1.0909 0.0225 0.035 Uiso calc R 1 . .
O O1B 0.62907(11) 0.10394(8) 0.35690(7) 0.0212(2) Uani d . 1 . .
O O2B 0.38151(10) 0.10387(7) 0.35342(6) 0.01744(18) Uani d . 1 . .
O O3B 0.29192(11) 0.76162(7) 0.15387(6) 0.01769(18) Uani d . 1 . .
N N1B 0.71022(11) 0.49118(8) 0.12914(6) 0.01173(18) Uani d . 1 . .
N N2B 0.48235(11) 0.56326(8) 0.08697(6) 0.01134(18) Uani d . 1 . .
C C1B 0.62243(14) 0.78327(9) 0.00981(8) 0.0148(2) Uani d . 1 . .
H H1BA 0.5224 0.7990 0.0449 0.018 Uiso calc R 1 . .
C C2B 0.69291(15) 0.86841(10) -0.05266(9) 0.0184(2) Uani d . 1 . .
H H2BA 0.6389 0.9410 -0.0587 0.022 Uiso calc R 1 . .
C C3B 0.84224(15) 0.84821(11) -0.10662(8) 0.0196(2) Uani d . 1 . .
C C4B 0.92369(15) 0.73979(11) -0.09289(9) 0.0192(2) Uani d . 1 . .
H H4BA 1.0255 0.7250 -0.1260 0.023 Uiso calc R 1 . .
C C5B 0.85548(14) 0.65327(10) -0.03060(8) 0.0158(2) Uani d . 1 . .
H H5BA 0.9119 0.5814 -0.0224 0.019 Uiso calc R 1 . .
C C6B 0.70215(13) 0.67365(9) 0.01996(7) 0.0123(2) Uani d . 1 . .
C C7B 0.63190(12) 0.57798(9) 0.08024(7) 0.01131(19) Uani d . 1 . .
C C8B 0.60714(12) 0.41630(9) 0.17018(7) 0.01138(19) Uani d . 1 . .
C C9B 0.62468(13) 0.31246(9) 0.22990(7) 0.0124(2) Uani d . 1 . .
H H9BA 0.7173 0.2821 0.2493 0.015 Uiso calc R 1 . .
C C10B 0.49860(13) 0.25547(9) 0.25962(7) 0.0128(2) Uani d . 1 . .
C C11B 0.35857(13) 0.29980(9) 0.22970(8) 0.0138(2) Uani d . 1 . .
H H11B 0.2779 0.2586 0.2496 0.017 Uiso calc R 1 . .
C C12B 0.33878(13) 0.40355(9) 0.17128(8) 0.0130(2) Uani d . 1 . .
H H12B 0.2465 0.4337 0.1515 0.016 Uiso calc R 1 . .
C C13B 0.46462(12) 0.46028(9) 0.14371(7) 0.01133(19) Uani d . 1 . .
C C14B 0.51372(13) 0.14745(9) 0.32729(8) 0.0141(2) Uani d . 1 . .
C C15B 0.38024(15) 0.00252(10) 0.42410(9) 0.0191(2) Uani d . 1 . .
H H15C 0.3812 0.0174 0.4819 0.023 Uiso calc R 1 . .
H H15D 0.4716 -0.0518 0.4078 0.023 Uiso calc R 1 . .
C C16B 0.23432(17) -0.04128(12) 0.43262(10) 0.0253(3) Uani d . 1 . .
H H16D 0.2266 -0.1057 0.4822 0.038 Uiso calc R 1 . .
H H16E 0.2383 -0.0611 0.3766 0.038 Uiso calc R 1 . .
H H16F 0.1451 0.0150 0.4445 0.038 Uiso calc R 1 . .
C C17B 0.35660(13) 0.63748(9) 0.04793(8) 0.0135(2) Uani d . 1 . .
H H17C 0.3082 0.5961 0.0222 0.016 Uiso calc R 1 . .
H H17D 0.3990 0.6956 -0.0014 0.016 Uiso calc R 1 . .
C C18B 0.23360(13) 0.69020(10) 0.11993(8) 0.0159(2) Uani d . 1 . .
H H18C 0.1464 0.7322 0.0932 0.019 Uiso calc R 1 . .
H H18D 0.1953 0.6318 0.1706 0.019 Uiso calc R 1 . .
C C19B 0.9105(2) 0.94054(13) -0.17975(10) 0.0301(3) Uani d . 1 . .
H H19D 1.0220 0.9215 -0.1936 0.045 Uiso calc R 1 . .
H H19E 0.8801 1.0081 -0.1582 0.045 Uiso calc R 1 . .
H H19F 0.8726 0.9508 -0.2340 0.045 Uiso calc R 1 . .
H H1OA 0.875(3) 0.5068(18) 0.1692(14) 0.039(6) Uiso d . 1 . .
H H1OB 0.328(3) 0.7248(19) 0.1973(15) 0.035(5) Uiso d . 1 . .

loop_
_atom_site_aniso_label
_atom_site_aniso_U_11
_atom_site_aniso_U_22
_atom_site_aniso_U_33
_atom_site_aniso_U_12
_atom_site_aniso_U_13
_atom_site_aniso_U_23
O1A 0.0201(5) 0.0313(5) 0.0292(5) -0.0108(4) -0.0094(4) 0.0060(4)
O2A 0.0170(4) 0.0157(4) 0.0259(5) -0.0055(3) -0.0013(3) 0.0032(3)
O3A 0.0102(4) 0.0206(4) 0.0134(4) -0.0030(3) -0.0024(3) -0.0036(3)
N1A 0.0129(4) 0.0138(4) 0.0123(4) -0.0020(3) -0.0024(3) -0.0008(3)
N2A 0.0108(4) 0.0132(4) 0.0113(4) -0.0018(3) -0.0021(3) -0.0011(3)
C1A 0.0133(5) 0.0140(5) 0.0164(5) -0.0012(4) -0.0024(4) -0.0016(4)
C2A 0.0141(5) 0.0154(5) 0.0187(5) -0.0029(4) -0.0031(4) 0.0004(4)
C3A 0.0182(5) 0.0140(5) 0.0173(5) -0.0029(4) -0.0062(4) -0.0014(4)
C4A 0.0183(5) 0.0131(5) 0.0187(5) 0.0011(4) -0.0047(4) -0.0037(4)
C5A 0.0153(5) 0.0151(5) 0.0167(5) -0.0008(4) -0.0027(4) -0.0041(4)
C6A 0.0129(5) 0.0132(5) 0.0124(5) -0.0016(4) -0.0028(4) -0.0018(4)
C7A 0.0120(5) 0.0128(5) 0.0120(4) -0.0009(4) -0.0020(4) -0.0024(4)
C8A 0.0122(5) 0.0130(5) 0.0106(4) -0.0016(4) -0.0017(4) -0.0020(4)
C9A 0.0117(5) 0.0155(5) 0.0134(5) -0.0020(4) -0.0020(4) -0.0026(4)
C10A 0.0148(5) 0.0145(5) 0.0121(5) -0.0035(4) -0.0009(4) -0.0027(4)
C11A 0.0150(5) 0.0144(5) 0.0132(5) -0.0023(4) -0.0020(4) -0.0011(4)
C12A 0.0127(5) 0.0145(5) 0.0131(5) -0.0008(4) -0.0029(4) -0.0012(4)
C13A 0.0119(5) 0.0130(5) 0.0103(4) -0.0017(4) -0.0008(3) -0.0023(4)
C14A 0.0177(5) 0.0167(5) 0.0149(5) -0.0049(4) -0.0017(4) -0.0021(4)
C15A 0.0205(6) 0.0164(5) 0.0307(7) -0.0084(4) 0.0015(5) -0.0008(5)
C16A 0.0277(7) 0.0268(6) 0.0219(6) -0.0118(5) -0.0004(5) -0.0035(5)
C17A 0.0117(5) 0.0163(5) 0.0137(5) -0.0020(4) -0.0038(4) -0.0031(4)
C18A 0.0116(5) 0.0164(5) 0.0142(5) -0.0001(4) -0.0041(4) -0.0021(4)
C19A 0.0263(7) 0.0144(5) 0.0257(6) -0.0042(5) -0.0074(5) 0.0022(5)
O1B 0.0168(4) 0.0184(4) 0.0249(5) -0.0033(3) -0.0078(4) 0.0044(3)
O2B 0.0155(4) 0.0163(4) 0.0181(4) -0.0053(3) -0.0037(3) 0.0021(3)
O3B 0.0189(4) 0.0150(4) 0.0177(4) -0.0003(3) -0.0036(3) -0.0039(3)
N1B 0.0096(4) 0.0128(4) 0.0121(4) -0.0017(3) -0.0029(3) -0.0013(3)
N2B 0.0092(4) 0.0110(4) 0.0126(4) -0.0003(3) -0.0035(3) -0.0009(3)
C1B 0.0140(5) 0.0136(5) 0.0165(5) -0.0008(4) -0.0053(4) -0.0023(4)
C2B 0.0203(6) 0.0148(5) 0.0206(6) -0.0038(4) -0.0089(4) 0.0003(4)
C3B 0.0213(6) 0.0207(6) 0.0174(5) -0.0093(4) -0.0068(4) 0.0021(4)
C4B 0.0142(5) 0.0233(6) 0.0176(5) -0.0059(4) -0.0003(4) -0.0016(4)
C5B 0.0126(5) 0.0171(5) 0.0161(5) -0.0023(4) -0.0023(4) -0.0021(4)
C6B 0.0110(5) 0.0138(5) 0.0117(4) -0.0021(4) -0.0038(4) -0.0011(4)
C7B 0.0091(4) 0.0129(5) 0.0116(4) -0.0013(3) -0.0022(3) -0.0028(4)
C8B 0.0092(4) 0.0137(5) 0.0111(4) -0.0015(3) -0.0020(3) -0.0031(4)
C9B 0.0098(4) 0.0145(5) 0.0124(5) -0.0004(3) -0.0031(4) -0.0030(4)
C10B 0.0121(5) 0.0130(5) 0.0121(5) -0.0013(4) -0.0020(4) -0.0024(4)
C11B 0.0120(5) 0.0145(5) 0.0143(5) -0.0027(4) -0.0027(4) -0.0020(4)
C12B 0.0100(5) 0.0151(5) 0.0137(5) -0.0019(4) -0.0034(4) -0.0027(4)
C13B 0.0100(4) 0.0123(4) 0.0113(4) -0.0011(3) -0.0028(3) -0.0023(4)
C14B 0.0135(5) 0.0144(5) 0.0137(5) -0.0027(4) -0.0021(4) -0.0025(4)
C15B 0.0195(6) 0.0163(5) 0.0188(5) -0.0061(4) -0.0048(4) 0.0033(4)
C16B 0.0210(6) 0.0237(6) 0.0298(7) -0.0086(5) -0.0022(5) -0.0032(5)
C17B 0.0108(5) 0.0134(5) 0.0157(5) 0.0008(4) -0.0063(4) -0.0013(4)
C18B 0.0107(5) 0.0154(5) 0.0196(5) 0.0004(4) -0.0032(4) -0.0028(4)
C19B 0.0342(8) 0.0284(7) 0.0255(7) -0.0173(6) -0.0068(6) 0.0079(5)

loop_
_atom_type_symbol
_atom_type_description
_atom_type_scat_dispersion_real
_atom_type_scat_dispersion_imag
_atom_type_scat_source
C C 0.0033 0.0016 'International Tables Vol C Tables 4.2.6.8 and 6.1.1.4'
H H 0.0000 0.0000 'International Tables Vol C Tables 4.2.6.8 and 6.1.1.4'
N N 0.0061 0.0033 'International Tables Vol C Tables 4.2.6.8 and 6.1.1.4'
O O 0.0106 0.0060 'International Tables Vol C Tables 4.2.6.8 and 6.1.1.4'

loop_
_geom_angle_atom_site_label_1
_geom_angle_atom_site_label_2
_geom_angle_atom_site_label_3
_geom_angle_site_symmetry_1
_geom_angle_site_symmetry_3
_geom_angle
_geom_angle_publ_flag
C14A O2A C15A . . 115.51(11) ?
C18A O3A H1OA . . 108.5(13) ?
C7A N1A C8A . . 105.16(10) ?
C7A N2A C13A . . 106.47(9) ?
C7A N2A C17A . . 130.53(9) ?
C13A N2A C17A . . 123.00(10) ?
C2A C1A C6A . . 119.88(11) ?
C2A C1A H1AA . . 120.1 ?
C6A C1A H1AA . . 120.1 ?
C3A C2A C1A . . 121.93(11) ?
C3A C2A H2AA . . 119.0 ?
C1A C2A H2AA . . 119.0 ?
C2A C3A C4A . . 117.82(11) ?
C2A C3A C19A . . 121.07(11) ?
C4A C3A C19A . . 121.05(11) ?
C5A C4A C3A . . 120.93(11) ?
C5A C4A H4AA . . 119.5 ?
C3A C4A H4AA . . 119.5 ?
C4A C5A C6A . . 120.73(11) ?
C4A C5A H5AA . . 119.6 ?
C6A C5A H5AA . . 119.6 ?
C1A C6A C5A . . 118.69(10) ?
C1A C6A C7A . . 124.55(10) ?
C5A C6A C7A . . 116.72(10) ?
N1A C7A N2A . . 112.70(10) ?
N1A C7A C6A . . 121.20(10) ?
N2A C7A C6A . . 125.93(10) ?
N1A C8A C9A . . 129.96(11) ?
N1A C8A C13A . . 109.82(10) ?
C9A C8A C13A . . 120.21(10) ?
C10A C9A C8A . . 117.82(11) ?
C10A C9A H9AA . . 121.1 ?
C8A C9A H9AA . . 121.1 ?
C9A C10A C11A . . 121.28(11) ?
C9A C10A C14A . . 117.03(11) ?
C11A C10A C14A . . 121.70(11) ?
C12A C11A C10A . . 121.52(11) ?
C12A C11A H11A . . 119.2 ?
C10A C11A H11A . . 119.2 ?
C11A C12A C13A . . 116.56(11) ?
C11A C12A H12A . . 121.7 ?
C13A C12A H12A . . 121.7 ?
N2A C13A C12A . . 131.53(11) ?
N2A C13A C8A . . 105.85(10) ?
C12A C13A C8A . . 122.58(10) ?
O1A C14A O2A . . 123.30(11) ?
O1A C14A C10A . . 124.42(12) ?
O2A C14A C10A . . 112.29(11) ?
O2A C15A C16A . . 111.79(11) ?
O2A C15A H15A . . 109.3 ?
C16A C15A H15A . . 109.3 ?
O2A C15A H15B . . 109.3 ?
C16A C15A H15B . . 109.3 ?
H15A C15A H15B . . 107.9 ?
C15A C16A H16A . . 109.5 ?
C15A C16A H16B . . 109.5 ?
H16A C16A H16B . . 109.5 ?
C15A C16A H16C . . 109.5 ?
H16A C16A H16C . . 109.5 ?
H16B C16A H16C . . 109.5 ?
N2A C17A C18A . . 112.15(9) ?
N2A C17A H17A . . 109.2 ?
C18A C17A H17A . . 109.2 ?
N2A C17A H17B . . 109.2 ?
C18A C17A H17B . . 109.2 ?
H17A C17A H17B . . 107.9 ?
O3A C18A C17A . . 113.28(9) ?
O3A C18A H18A . . 108.9 ?
C17A C18A H18A . . 108.9 ?
O3A C18A H18B . . 108.9 ?
C17A C18A H18B . . 108.9 ?
H18A C18A H18B . . 107.7 ?
C3A C19A H19A . . 109.5 ?
C3A C19A H19B . . 109.5 ?
H19A C19A H19B . . 109.5 ?
C3A C19A H19C . . 109.5 ?
H19A C19A H19C . . 109.5 ?
H19B C19A H19C . . 109.5 ?
C14B O2B C15B . . 116.22(10) ?
C18B O3B H1OB . . 108.2(15) ?
C7B N1B C8B . . 105.51(9) ?
C13B N2B C7B . . 107.03(9) ?
C13B N2B C17B . . 122.50(9) ?
C7B N2B C17B . . 130.43(10) ?
C2B C1B C6B . . 119.85(11) ?
C2B C1B H1BA . . 120.1 ?
C6B C1B H1BA . . 120.1 ?
C1B C2B C3B . . 121.82(12) ?
C1B C2B H2BA . . 119.1 ?
C3B C2B H2BA . . 119.1 ?
C4B C3B C2B . . 117.94(11) ?
C4B C3B C19B . . 121.33(12) ?
C2B C3B C19B . . 120.70(13) ?
C5B C4B C3B . . 121.13(11) ?
C5B C4B H4BA . . 119.4 ?
C3B C4B H4BA . . 119.4 ?
C4B C5B C6B . . 120.40(11) ?
C4B C5B H5BA . . 119.8 ?
C6B C5B H5BA . . 119.8 ?
C1B C6B C5B . . 118.70(10) ?
C1B C6B C7B . . 123.14(10) ?
C5B C6B C7B . . 118.15(10) ?
N1B C7B N2B . . 112.04(9) ?
N1B C7B C6B . . 123.42(10) ?
N2B C7B C6B . . 124.34(10) ?
N1B C8B C9B . . 130.89(10) ?
N1B C8B C13B . . 109.62(10) ?
C9B C8B C13B . . 119.49(10) ?
C8B C9B C10B . . 117.73(10) ?
C8B C9B H9BA . . 121.1 ?
C10B C9B H9BA . . 121.1 ?
C9B C10B C11B . . 121.69(10) ?
C9B C10B C14B . . 117.90(10) ?
C11B C10B C14B . . 120.37(10) ?
C12B C11B C10B . . 121.18(10) ?
C12B C11B H11B . . 119.4 ?
C10B C11B H11B . . 119.4 ?
C11B C12B C13B . . 116.38(10) ?
C11B C12B H12B . . 121.8 ?
C13B C12B H12B . . 121.8 ?
N2B C13B C12B . . 130.72(10) ?
N2B C13B C8B . . 105.80(9) ?
C12B C13B C8B . . 123.46(10) ?
O1B C14B O2B . . 123.54(11) ?
O1B C14B C10B . . 124.61(11) ?
O2B C14B C10B . . 111.84(10) ?
O2B C15B C16B . . 107.68(11) ?
O2B C15B H15C . . 110.2 ?
C16B C15B H15C . . 110.2 ?
O2B C15B H15D . . 110.2 ?
C16B C15B H15D . . 110.2 ?
H15C C15B H15D . . 108.5 ?
C15B C16B H16D . . 109.5 ?
C15B C16B H16E . . 109.5 ?
H16D C16B H16E . . 109.5 ?
C15B C16B H16F . . 109.5 ?
H16D C16B H16F . . 109.5 ?
H16E C16B H16F . . 109.5 ?
N2B C17B C18B . . 111.50(9) ?
N2B C17B H17C . . 109.3 ?
C18B C17B H17C . . 109.3 ?
N2B C17B H17D . . 109.3 ?
C18B C17B H17D . . 109.3 ?
H17C C17B H17D . . 108.0 ?
O3B C18B C17B . . 112.66(9) ?
O3B C18B H18C . . 109.1 ?
C17B C18B H18C . . 109.1 ?
O3B C18B H18D . . 109.1 ?
C17B C18B H18D . . 109.1 ?
H18C C18B H18D . . 107.8 ?
C3B C19B H19D . . 109.5 ?
C3B C19B H19E . . 109.5 ?
H19D C19B H19E . . 109.5 ?
C3B C19B H19F . . 109.5 ?
H19D C19B H19F . . 109.5 ?
H19E C19B H19F . . 109.5 ?

loop_
_geom_bond_atom_site_label_1
_geom_bond_atom_site_label_2
_geom_bond_site_symmetry_2
_geom_bond_distance
_geom_bond_publ_flag
O1A C14A . 1.2051(17) ?
O2A C14A . 1.3422(15) ?
O2A C15A . 1.4591(15) ?
O3A C18A . 1.4160(14) ?
O3A H1OA . 0.96(2) ?
N1A C7A . 1.3302(15) ?
N1A C8A . 1.3868(14) ?
N2A C7A . 1.3752(15) ?
N2A C13A . 1.3846(14) ?
N2A C17A . 1.4586(15) ?
C1A C2A . 1.3899(16) ?
C1A C6A . 1.3959(16) ?
C1A H1AA . 0.9300 ?
C2A C3A . 1.3896(17) ?
C2A H2AA . 0.9300 ?
C3A C4A . 1.3978(17) ?
C3A C19A . 1.5038(17) ?
C4A C5A . 1.3875(16) ?
C4A H4AA . 0.9300 ?
C5A C6A . 1.3985(16) ?
C5A H5AA . 0.9300 ?
C6A C7A . 1.4729(15) ?
C8A C9A . 1.3923(15) ?
C8A C13A . 1.4037(16) ?
C9A C10A . 1.3906(16) ?
C9A H9AA . 0.9300 ?
C10A C11A . 1.4078(17) ?
C10A C14A . 1.4889(16) ?
C11A C12A . 1.3879(15) ?
C11A H11A . 0.9300 ?
C12A C13A . 1.3945(16) ?
C12A H12A . 0.9300 ?
C15A C16A . 1.495(2) ?
C15A H15A . 0.9700 ?
C15A H15B . 0.9700 ?
C16A H16A . 0.9600 ?
C16A H16B . 0.9600 ?
C16A H16C . 0.9600 ?
C17A C18A . 1.5230(16) ?
C17A H17A . 0.9700 ?
C17A H17B . 0.9700 ?
C18A H18A . 0.9700 ?
C18A H18B . 0.9700 ?
C19A H19A . 0.9600 ?
C19A H19B . 0.9600 ?
C19A H19C . 0.9600 ?
O1B C14B . 1.2082(15) ?
O2B C14B . 1.3483(14) ?
O2B C15B . 1.4454(14) ?
O3B C18B . 1.4166(15) ?
O3B H1OB . 0.81(2) ?
N1B C7B . 1.3291(14) ?
N1B C8B . 1.3902(13) ?
N2B C13B . 1.3787(14) ?
N2B C7B . 1.3793(14) ?
N2B C17B . 1.4545(14) ?
C1B C2B . 1.3875(16) ?
C1B C6B . 1.3993(16) ?
C1B H1BA . 0.9300 ?
C2B C3B . 1.3928(18) ?
C2B H2BA . 0.9300 ?
C3B C4B . 1.3919(19) ?
C3B C19B . 1.5072(18) ?
C4B C5B . 1.3896(16) ?
C4B H4BA . 0.9300 ?
C5B C6B . 1.4017(16) ?
C5B H5BA . 0.9300 ?
C6B C7B . 1.4718(15) ?
C8B C9B . 1.3919(15) ?
C8B C13B . 1.4039(15) ?
C9B C10B . 1.3954(15) ?
C9B H9BA . 0.9300 ?
C10B C11B . 1.4082(16) ?
C10B C14B . 1.4858(16) ?
C11B C12B . 1.3840(16) ?
C11B H11B . 0.9300 ?
C12B C13B . 1.3929(14) ?
C12B H12B . 0.9300 ?
C15B C16B . 1.5060(18) ?
C15B H15C . 0.9700 ?
C15B H15D . 0.9700 ?
C16B H16D . 0.9600 ?
C16B H16E . 0.9600 ?
C16B H16F . 0.9600 ?
C17B C18B . 1.5272(16) ?
C17B H17C . 0.9700 ?
C17B H17D . 0.9700 ?
C18B H18C . 0.9700 ?
C18B H18D . 0.9700 ?
C19B H19D . 0.9600 ?
C19B H19E . 0.9600 ?
C19B H19F . 0.9600 ?

loop_
_geom_hbond_atom_site_label_D
_geom_hbond_atom_site_label_H
_geom_hbond_atom_site_label_A
_geom_hbond_site_symmetry_A
_geom_hbond_distance_DH
_geom_hbond_distance_HA
_geom_hbond_distance_DA
_geom_hbond_angle_DHA
_geom_hbond_publ_flag
O3A H1OA N1B . 0.96(3) 1.83(3) 2.7847(14) 173(2) yes
O3B H1OB N1A . 0.81(2) 2.08(2) 2.8859(15) 172(3) yes
C1A H1AA O3A . 0.93 2.37 3.2473(16) 156 yes
C1B H1BA O3B . 0.93 2.36 3.2331(16) 157 yes
C12B H12B O3A 1_455 0.93 2.45 3.2788(16) 149 yes
C15B H15C O1B 2_656 0.97 2.55 3.2889(17) 133 yes
C18A H18A O1A 1_655 0.97 2.58 3.1928(16) 121 yes
C17B H17C Cg1 2_665 0.97 2.70 3.4194(13) 131 yes

loop_
_geom_torsion_atom_site_label_1
_geom_torsion_atom_site_label_2
_geom_torsion_atom_site_label_3
_geom_torsion_atom_site_label_4
_geom_torsion_site_symmetry_1
_geom_torsion_site_symmetry_2
_geom_torsion_site_symmetry_3
_geom_torsion_site_symmetry_4
_geom_torsion
_geom_torsion_publ_flag
C6A C1A C2A C3A . . . . -0.49(18) ?
C1A C2A C3A C4A . . . . 1.04(18) ?
C1A C2A C3A C19A . . . . -176.41(11) ?
C2A C3A C4A C5A . . . . -1.06(18) ?
C19A C3A C4A C5A . . . . 176.39(11) ?
C3A C4A C5A C6A . . . . 0.55(18) ?
C2A C1A C6A C5A . . . . -0.06(17) ?
C2A C1A C6A C7A . . . . 177.64(11) ?
C4A C5A C6A C1A . . . . 0.03(17) ?
C4A C5A C6A C7A . . . . -177.85(11) ?
C8A N1A C7A N2A . . . . 0.84(12) ?
C8A N1A C7A C6A . . . . -174.66(9) ?
C13A N2A C7A N1A . . . . -1.15(12) ?
C17A N2A C7A N1A . . . . 178.46(10) ?
C13A N2A C7A C6A . . . . 174.10(10) ?
C17A N2A C7A C6A . . . . -6.29(18) ?
C1A C6A C7A N1A . . . . -144.30(12) ?
C5A C6A C7A N1A . . . . 33.45(15) ?
C1A C6A C7A N2A . . . . 40.83(17) ?
C5A C6A C7A N2A . . . . -141.43(11) ?
C7A N1A C8A C9A . . . . 178.75(11) ?
C7A N1A C8A C13A . . . . -0.21(12) ?
N1A C8A C9A C10A . . . . -178.00(10) ?
C13A C8A C9A C10A . . . . 0.88(16) ?
C8A C9A C10A C11A . . . . 0.54(16) ?
C8A C9A C10A C14A . . . . -179.57(10) ?
C9A C10A C11A C12A . . . . -1.38(17) ?
C14A C10A C11A C12A . . . . 178.74(10) ?
C10A C11A C12A C13A . . . . 0.71(16) ?
C7A N2A C13A C12A . . . . -176.79(11) ?
C17A N2A C13A C12A . . . . 3.56(18) ?
C7A N2A C13A C8A . . . . 0.93(11) ?
C17A N2A C13A C8A . . . . -178.72(9) ?
C11A C12A C13A N2A . . . . 178.14(11) ?
C11A C12A C13A C8A . . . . 0.75(16) ?
N1A C8A C13A N2A . . . . -0.46(12) ?
C9A C8A C13A N2A . . . . -179.55(9) ?
N1A C8A C13A C12A . . . . 177.51(10) ?
C9A C8A C13A C12A . . . . -1.57(17) ?
C15A O2A C14A O1A . . . . 0.05(18) ?
C15A O2A C14A C10A . . . . 179.75(10) ?
C9A C10A C14A O1A . . . . 4.82(18) ?
C11A C10A C14A O1A . . . . -175.29(12) ?
C9A C10A C14A O2A . . . . -174.87(10) ?
C11A C10A C14A O2A . . . . 5.02(16) ?
C14A O2A C15A C16A . . . . -77.41(15) ?
C7A N2A C17A C18A . . . . -102.64(13) ?
C13A N2A C17A C18A . . . . 76.92(13) ?
N2A C17A C18A O3A . . . . 70.06(12) ?
C6B C1B C2B C3B . . . . 0.21(18) ?
C1B C2B C3B C4B . . . . -3.33(18) ?
C1B C2B C3B C19B . . . . 174.55(12) ?
C2B C3B C4B C5B . . . . 3.20(19) ?
C19B C3B C4B C5B . . . . -174.67(12) ?
C3B C4B C5B C6B . . . . 0.03(19) ?
C2B C1B C6B C5B . . . . 3.06(17) ?
C2B C1B C6B C7B . . . . -175.93(11) ?
C4B C5B C6B C1B . . . . -3.18(17) ?
C4B C5B C6B C7B . . . . 175.86(11) ?
C8B N1B C7B N2B . . . . -0.29(12) ?
C8B N1B C7B C6B . . . . -175.30(10) ?
C13B N2B C7B N1B . . . . -0.12(12) ?
C17B N2B C7B N1B . . . . 177.66(10) ?
C13B N2B C7B C6B . . . . 174.83(10) ?
C17B N2B C7B C6B . . . . -7.39(17) ?
C1B C6B C7B N1B . . . . -142.71(11) ?
C5B C6B C7B N1B . . . . 38.29(15) ?
C1B C6B C7B N2B . . . . 42.90(16) ?
C5B C6B C7B N2B . . . . -136.10(11) ?
C7B N1B C8B C9B . . . . -178.72(11) ?
C7B N1B C8B C13B . . . . 0.59(12) ?
N1B C8B C9B C10B . . . . -179.58(10) ?
C13B C8B C9B C10B . . . . 1.16(15) ?
C8B C9B C10B C11B . . . . 0.93(16) ?
C8B C9B C10B C14B . . . . -176.73(9) ?
C9B C10B C11B C12B . . . . -1.80(17) ?
C14B C10B C11B C12B . . . . 175.80(10) ?
C10B C11B C12B C13B . . . . 0.48(16) ?
C7B N2B C13B C12B . . . . -178.09(11) ?
C17B N2B C13B C12B . . . . 3.91(17) ?
C7B N2B C13B C8B . . . . 0.47(11) ?
C17B N2B C13B C8B . . . . -177.53(9) ?
C11B C12B C13B N2B . . . . -179.96(11) ?
C11B C12B C13B C8B . . . . 1.69(16) ?
N1B C8B C13B N2B . . . . -0.67(12) ?
C9B C8B C13B N2B . . . . 178.74(9) ?
N1B C8B C13B C12B . . . . 178.03(9) ?
C9B C8B C13B C12B . . . . -2.56(16) ?
C15B O2B C14B O1B . . . . 3.17(17) ?
C15B O2B C14B C10B . . . . -175.76(9) ?
C9B C10B C14B O1B . . . . -1.86(17) ?
C11B C10B C14B O1B . . . . -179.55(11) ?
C9B C10B C14B O2B . . . . 177.06(9) ?
C11B C10B C14B O2B . . . . -0.64(15) ?
C14B O2B C15B C16B . . . . -171.37(10) ?
C13B N2B C17B C18B . . . . 73.62(13) ?
C7B N2B C17B C18B . . . . -103.86(13) ?
N2B C17B C18B O3B . . . . 65.15(12) ?
